data_7701930
loop_
_publ_author_name
'Yadav, Chote Lal'
'Rajput, Gunjan'
'Manar, Krishna K.'
'Kumari, Kavita'
'Drew, Michael G. B.'
'Singh, Nanhai'

_publ_section_title
;
 Cooperative metal-ligand influence on the formation of coordination
 polymers, and conducting and photophysical properties of Tl(i)
 \b-oxodithioester complexes.
;
_journal_issue 45
_journal_name_full 'Dalton transactions (Cambridge, England : 2003)'
_journal_page_first 16264
_journal_page_last 16278
_journal_paper_doi 10.1039/c8dt03694b
_journal_volume 47
_journal_year 2018
_chemical_formula_sum 'C8 H7 O S3 Tl'
_chemical_formula_weight 419.69
_space_group_crystal_system orthorhombic
_space_group_IT_number 19
_space_group_name_Hall 'P 2ac 2ab'
_space_group_name_H-M_alt 'P 21 21 21'
_symmetry_space_group_name_Hall 'P 2ac 2ab'
_symmetry_space_group_name_H-M 'P 21 21 21'
_atom_sites_solution_hydrogens geom
_audit_creation_method SHELXL-2016/6
_audit_update_record
;
2018-08-10 deposited with the CCDC.
2018-10-12 downloaded from the CCDC.
;
_cell_angle_alpha 90
_cell_angle_beta 90
_cell_angle_gamma 90
_cell_formula_units_Z 4
_cell_length_a 4.1521(4)
_cell_length_b 8.1183(7)
_cell_length_c 30.921(4)
_cell_measurement_reflns_used 6247
_cell_measurement_temperature 150(2)
_cell_measurement_theta_max 29.99
_cell_measurement_theta_min 3.64
_cell_volume 1042.28(19)
_computing_cell_refinement 'Crysalis, Oxford Diffraction'
_computing_data_collection 'Crysalis, Oxford Diffraction'
_computing_data_reduction 'Crysalis, Oxford Diffraction'
_computing_molecular_graphics PLATON(Spek,2004)
_computing_publication_material 'SHELXL, PLATON, WINGX (Ferrugia, 2012)'
_computing_structure_refinement 'SHELXL (Sheldrick, 2008)'
_computing_structure_solution 'SHELXS (Sheldrick, 2008)'
_diffrn_ambient_temperature 150(2)
_diffrn_measured_fraction_theta_full 0.992
_diffrn_measured_fraction_theta_max 0.995
_diffrn_measurement_device_type 'Oxford Diffraction X-Calibor System'
_diffrn_measurement_method '321 frames, counting time 10 s.'
_diffrn_radiation_monochromator graphite
_diffrn_radiation_source 'fine-focus sealed tube'
_diffrn_radiation_type MoK\a
_diffrn_radiation_wavelength 0.71073
_diffrn_reflns_av_R_equivalents 0.0580
_diffrn_reflns_av_unetI/netI 0.0788
_diffrn_reflns_Laue_measured_fraction_full 0.992
_diffrn_reflns_Laue_measured_fraction_max 0.995
_diffrn_reflns_limit_h_max 5
_diffrn_reflns_limit_h_min -4
_diffrn_reflns_limit_k_max 10
_diffrn_reflns_limit_k_min -11
_diffrn_reflns_limit_l_max 25
_diffrn_reflns_limit_l_min -43
_diffrn_reflns_number 6247
_diffrn_reflns_point_group_measured_fraction_full 0.995
_diffrn_reflns_point_group_measured_fraction_max 0.992
_diffrn_reflns_theta_full 25.242
_diffrn_reflns_theta_max 29.992
_diffrn_reflns_theta_min 3.639
_diffrn_standards_decay_% n/a
_diffrn_standards_interval_count n/a
_diffrn_standards_interval_time n/a
_exptl_absorpt_coefficient_mu 16.051
_exptl_absorpt_correction_T_max 1.000
_exptl_absorpt_correction_T_min 0.784
_exptl_absorpt_correction_type empirical
_exptl_absorpt_process_details 'ABSPACK, Oxford Diffraction Ltd'
_exptl_crystal_colour red
_exptl_crystal_density_diffrn 2.674
_exptl_crystal_description block
_exptl_crystal_F_000 768
_exptl_crystal_size_max 0.15
_exptl_crystal_size_mid 0.15
_exptl_crystal_size_min 0.15
_refine_diff_density_max 4.494
_refine_diff_density_min -3.662
_refine_diff_density_rms 0.355
_refine_ls_abs_structure_details
;
 Flack x determined using 725 quotients [(I+)-(I-)]/[(I+)+(I-)]
 (Parsons, Flack and Wagner, Acta Cryst. B69 (2013) 249-259).
;
_refine_ls_abs_structure_Flack -0.01(2)
_refine_ls_extinction_method none
_refine_ls_goodness_of_fit_ref 1.054
_refine_ls_hydrogen_treatment constr
_refine_ls_matrix_type full
_refine_ls_number_parameters 119
_refine_ls_number_reflns 3012
_refine_ls_number_restraints 0
_refine_ls_restrained_S_all 1.054
_refine_ls_R_factor_all 0.0813
_refine_ls_R_factor_gt 0.0692
_refine_ls_shift/su_max 0.001
_refine_ls_shift/su_mean 0.000
_refine_ls_structure_factor_coef Fsqd
_refine_ls_weighting_details 'w=1/[\s^2^(Fo^2^)+(0.0829P)^2^+13.4100P] where P=(Fo^2^+2Fc^2^)/3'
_refine_ls_weighting_scheme calc
_refine_ls_wR_factor_gt 0.1625
_refine_ls_wR_factor_ref 0.1703
_reflns_Friedel_coverage 0.661
_reflns_Friedel_fraction_full 1.000
_reflns_Friedel_fraction_max 0.988
_reflns_number_gt 2559
_reflns_number_total 3012
_reflns_threshold_expression 'I > 2\s(I)'
_cod_data_source_file c8dt03694b2.cif
_cod_data_source_block 2
_cod_original_cell_volume 1042.30(19)
_cod_database_code 7701930
_shelx_shelxl_version_number 2016/6
_shelx_space_group_comment
;
The symmetry employed for this shelxl refinement is uniquely defined
by the following loop, which should always be used as a source of
symmetry information in preference to the above space-group names.
They are only intended as comments.
;

loop_
_space_group_symop_operation_xyz
'x, y, z'
'-x+1/2, -y, z+1/2'
'-x, y+1/2, -z+1/2'
'x+1/2, -y+1/2, -z'

loop_
_atom_site_label
_atom_site_type_symbol
_atom_site_fract_x
_atom_site_fract_y
_atom_site_fract_z
_atom_site_U_iso_or_equiv
_atom_site_adp_type
_atom_site_occupancy
_atom_site_site_symmetry_order
_atom_site_calc_flag
_atom_site_refinement_flags_posn
_atom_site_refinement_flags_adp
Tl1 Tl 0.00726(18) -0.53077(8) -0.71591(2) 0.0248(2) Uani 1 1 d . .
O11 O 0.448(3) -0.5038(17) -0.6472(5) 0.031(3) Uani 1 1 d . .
C12 C 0.569(4) -0.401(3) -0.6233(6) 0.024(4) Uani 1 1 d . .
C13 C 0.675(5) -0.239(3) -0.6360(7) 0.029(4) Uani 1 1 d . .
H13 H 0.777101 -0.177830 -0.614521 0.035 Uiso 1 1 calc R U
C14 C 0.647(4) -0.163(2) -0.6748(6) 0.020(4) Uani 1 1 d . .
S15 S 0.5043(14) -0.2419(5) -0.72316(14) 0.0229(8) Uani 1 1 d . .
S16 S 0.7689(12) 0.0430(6) -0.68263(18) 0.0279(10) Uani 1 1 d . .
C17 C 0.971(7) 0.104(3) -0.6330(7) 0.040(5) Uani 1 1 d . .
H17A H 1.166219 0.041441 -0.629764 0.060 Uiso 1 1 calc R U
H17B H 0.832491 0.083409 -0.608770 0.060 Uiso 1 1 calc R U
H17C H 1.022458 0.219182 -0.634245 0.060 Uiso 1 1 calc R U
C18 C 0.603(4) -0.440(2) -0.5770(5) 0.019(4) Uani 1 1 d . .
C19 C 0.766(5) -0.359(3) -0.5444(6) 0.031(5) Uani 1 1 d . .
H19 H 0.883820 -0.262836 -0.547978 0.037 Uiso 1 1 calc R U
C20 C 0.726(5) -0.447(3) -0.5039(7) 0.036(5) Uani 1 1 d . .
H20 H 0.812459 -0.411207 -0.477690 0.043 Uiso 1 1 calc R U
C21 C 0.550(6) -0.585(3) -0.5085(7) 0.039(5) Uani 1 1 d . .
H21 H 0.499722 -0.654500 -0.485625 0.047 Uiso 1 1 calc R U
S22 S 0.4305(11) -0.6199(7) -0.55913(17) 0.0293(11) Uani 1 1 d . .

loop_
_atom_site_aniso_label
_atom_site_aniso_U_11
_atom_site_aniso_U_22
_atom_site_aniso_U_33
_atom_site_aniso_U_23
_atom_site_aniso_U_13
_atom_site_aniso_U_12
Tl1 0.0193(3) 0.0179(3) 0.0372(4) 0.0002(2) -0.0021(4) -0.0004(4)
O11 0.032(8) 0.028(7) 0.033(7) -0.004(5) -0.016(6) -0.012(6)
C12 0.009(8) 0.041(11) 0.020(8) 0.000(8) 0.001(6) -0.003(6)
C13 0.031(10) 0.022(10) 0.033(11) 0.001(8) -0.002(9) 0.000(8)
C14 0.020(8) 0.014(8) 0.026(10) -0.002(7) -0.006(7) 0.002(7)
S15 0.0214(18) 0.0156(17) 0.032(2) 0.0017(14) -0.005(3) -0.002(2)
S16 0.032(2) 0.015(2) 0.036(3) -0.003(2) -0.008(2) -0.003(2)
C17 0.054(14) 0.028(10) 0.038(11) -0.007(8) -0.028(12) -0.007(13)
C18 0.013(6) 0.035(11) 0.009(7) 0.002(7) 0.006(5) 0.005(6)
C19 0.031(10) 0.048(13) 0.015(9) -0.004(8) -0.004(8) 0.000(10)
C20 0.037(11) 0.050(15) 0.020(10) -0.007(9) -0.010(8) 0.009(11)
C21 0.035(13) 0.048(13) 0.033(11) 0.006(9) 0.003(9) 0.008(11)
S22 0.027(3) 0.037(3) 0.025(2) 0.0042(19) -0.0001(18) -0.0017(19)

loop_
_atom_type_symbol
_atom_type_description
_atom_type_scat_dispersion_real
_atom_type_scat_dispersion_imag
_atom_type_scat_source
C C 0.0033 0.0016 'International Tables Vol C Tables 4.2.6.8 and 6.1.1.4'
H H 0.0000 0.0000 'International Tables Vol C Tables 4.2.6.8 and 6.1.1.4'
N N 0.0061 0.0033 'International Tables Vol C Tables 4.2.6.8 and 6.1.1.4'
O O 0.0106 0.0060 'International Tables Vol C Tables 4.2.6.8 and 6.1.1.4'
Tl Tl -2.8358 9.6688 'International Tables Vol C Tables 4.2.6.8 and 6.1.1.4'
S S 0.1246 0.1234 'International Tables Vol C Tables 4.2.6.8 and 6.1.1.4'

loop_
_geom_angle_atom_site_label_1
_geom_angle_atom_site_label_2
_geom_angle_atom_site_label_3
_geom_angle
_geom_angle_site_symmetry_1
_geom_angle_site_symmetry_3
O11 Tl1 S15 64.4(3) . .
O11 Tl1 S15 115.3(3) . 1_455
S15 Tl1 S15 82.77(10) . 1_455
O11 Tl1 O11 87.9(4) . 1_455
S15 Tl1 O11 118.8(3) . 1_455
S15 Tl1 O11 60.5(3) 1_455 1_455
O11 Tl1 S15 94.2(3) . 3_643
S15 Tl1 S15 86.69(5) . 3_643
S15 Tl1 S15 139.83(7) 1_455 3_643
O11 Tl1 S15 152.2(3) 1_455 3_643
O11 Tl1 S15 152.4(3) . 3_543
S15 Tl1 S15 140.20(7) . 3_543
S15 Tl1 S15 85.39(5) 1_455 3_543
O11 Tl1 S15 87.0(2) 1_455 3_543
S15 Tl1 S15 78.35(9) 3_643 3_543
O11 Tl1 S16 121.2(3) . 3_643
S15 Tl1 S16 67.27(12) . 3_643
S15 Tl1 S16 89.09(12) 1_455 3_643
O11 Tl1 S16 145.9(3) 1_455 3_643
S15 Tl1 S16 51.31(11) 3_643 3_643
S15 Tl1 S16 74.69(12) 3_543 3_643
O11 Tl1 Tl1 49.5(3) . 1_655
S15 Tl1 Tl1 48.78(10) . 1_655
S15 Tl1 Tl1 131.56(9) 1_455 1_655
O11 Tl1 Tl1 137.4(2) 1_455 1_655
S15 Tl1 Tl1 51.47(9) 3_643 1_655
S15 Tl1 Tl1 129.82(9) 3_543 1_655
S16 Tl1 Tl1 73.78(9) 3_643 1_655
O11 Tl1 Tl1 130.5(3) . 1_455
S15 Tl1 Tl1 131.22(10) . 1_455
S15 Tl1 Tl1 48.44(9) 1_455 1_455
O11 Tl1 Tl1 42.6(2) 1_455 1_455
S15 Tl1 Tl1 128.53(9) 3_643 1_455
S15 Tl1 Tl1 50.18(9) 3_543 1_455
S16 Tl1 Tl1 106.22(9) 3_643 1_455
Tl1 Tl1 Tl1 180.0 1_655 1_455
O11 Tl1 Tl1 106.7(3) . 3_553
S15 Tl1 Tl1 46.47(9) . 3_553
S15 Tl1 Tl1 45.37(9) 1_455 3_553
O11 Tl1 Tl1 103.8(3) 1_455 3_553
S15 Tl1 Tl1 102.04(8) 3_643 3_553
S15 Tl1 Tl1 100.85(8) 3_543 3_553
S16 Tl1 Tl1 53.79(9) 3_643 3_553
Tl1 Tl1 Tl1 90.76(2) 1_655 3_553
Tl1 Tl1 Tl1 89.246(19) 1_455 3_553
O11 Tl1 Tl1 115.2(3) . 3_543
S15 Tl1 Tl1 129.80(10) . 3_543
S15 Tl1 Tl1 128.27(9) 1_455 3_543
O11 Tl1 Tl1 111.2(2) 1_455 3_543
S15 Tl1 Tl1 43.48(9) 3_643 3_543
S15 Tl1 Tl1 43.21(8) 3_543 3_543
S16 Tl1 Tl1 74.25(9) 3_643 3_543
Tl1 Tl1 Tl1 90.755(19) 1_655 3_543
Tl1 Tl1 Tl1 89.25(2) 1_455 3_543
Tl1 Tl1 Tl1 125.08(3) 3_553 3_543
C12 O11 Tl1 141.1(14) . .
C12 O11 Tl1 98.6(12) . 1_655
Tl1 O11 Tl1 87.9(4) . 1_655
O11 C12 C13 126(2) . .
O11 C12 C18 118.8(19) . .
C13 C12 C18 115.4(18) . .
C14 C13 C12 129(2) . .
C14 C13 H13 115.4 . .
C12 C13 H13 115.4 . .
C13 C14 S15 128.6(16) . .
C13 C14 S16 122.0(15) . .
S15 C14 S16 109.3(10) . .
C14 S15 Tl1 116.2(7) . .
C14 S15 Tl1 89.4(6) . 1_655
Tl1 S15 Tl1 82.77(10) . 1_655
C14 S15 Tl1 95.2(7) . 3_653
Tl1 S15 Tl1 147.78(15) . 3_653
Tl1 S15 Tl1 91.16(15) 1_655 3_653
C14 S15 Tl1 121.1(6) . 3_553
Tl1 S15 Tl1 90.33(14) . 3_553
Tl1 S15 Tl1 148.24(15) 1_655 3_553
Tl1 S15 Tl1 78.35(9) 3_653 3_553
C14 S16 C17 105.9(10) . .
C14 S16 Tl1 92.3(7) . 3_653
C17 S16 Tl1 135.7(10) . 3_653
S16 C17 H17A 109.5 . .
S16 C17 H17B 109.5 . .
H17A C17 H17B 109.5 . .
S16 C17 H17C 109.5 . .
H17A C17 H17C 109.5 . .
H17B C17 H17C 109.5 . .
C19 C18 C12 131.1(19) . .
C19 C18 S22 111.9(15) . .
C12 C18 S22 116.9(14) . .
C18 C19 C20 110(2) . .
C18 C19 H19 124.9 . .
C20 C19 H19 124.9 . .
C21 C20 C19 112.0(19) . .
C21 C20 H20 124.0 . .
C19 C20 H20 124.0 . .
C20 C21 S22 113.9(18) . .
C20 C21 H21 123.1 . .
S22 C21 H21 123.1 . .
C21 S22 C18 91.8(11) . .

loop_
_geom_bond_atom_site_label_1
_geom_bond_atom_site_label_2
_geom_bond_distance
_geom_bond_site_symmetry_2
Tl1 O11 2.812(13) .
Tl1 S15 3.132(5) .
Tl1 S15 3.148(5) 1_455
Tl1 O11 3.157(16) 1_455
Tl1 S15 3.256(5) 3_643
Tl1 S15 3.316(5) 3_543
Tl1 S16 3.327(6) 3_643
Tl1 Tl1 4.1521(4) 1_655
Tl1 Tl1 4.1521(4) 1_455
Tl1 Tl1 4.5745(7) 3_553
Tl1 Tl1 4.5745(7) 3_543
O11 C12 1.22(2) .
C12 C13 1.44(3) .
C12 C18 1.47(2) .
C13 C14 1.35(3) .
C13 H13 0.9300 .
C14 S15 1.734(19) .
C14 S16 1.760(19) .
S16 C17 1.82(2) .
C17 H17A 0.9600 .
C17 H17B 0.9600 .
C17 H17C 0.9600 .
C18 C19 1.38(3) .
C18 S22 1.72(2) .
C19 C20 1.45(3) .
C19 H19 0.9300 .
C20 C21 1.35(4) .
C20 H20 0.9300 .
C21 S22 1.67(2) .
C21 H21 0.9300 .
